data_2204466
loop_
_publ_author_name
'You, Zhong-Lu'
'Ma, Ji-Long'
'Zhu, Hai-Liang'
'Liu, Wei-Sheng'

_publ_section_title Tetrakis{\m-1-[2-(2-oxidoethylamino)ethyliminomethyl]-2-naphtholato}tetrazinc(II)
_journal_issue 11
_journal_name_full 'Acta Crystallographica Section E'
_journal_page_first m1599
_journal_page_last m1601
_journal_paper_doi 10.1107/S1600536804024997
_journal_volume 60
_journal_year 2004
_chemical_formula_iupac '[Zn (C15 H16 N2 O2)4]'
_chemical_formula_moiety 'C60 H64 N8 O8 Zn4'
_chemical_formula_sum 'C60 H64 N8 O8 Zn4'
_chemical_formula_weight 1286.67
_chemical_name_systematic
;
Tetrakis{\m-1-[2-(2-oxidoethylamino)ethyliminomethyl]-2-
naphtholato}tetrazinc(II)
;
_space_group_IT_number 86
_symmetry_cell_setting tetragonal
_symmetry_space_group_name_Hall '-P 4bc'
_symmetry_space_group_name_H-M 'P 42/n :2'
_atom_sites_solution_hydrogens geom
_atom_sites_solution_primary direct
_atom_sites_solution_secondary difmap
_audit_creation_method SHELXL-97
_cell_angle_alpha 90.00
_cell_angle_beta 90.00
_cell_angle_gamma 90.00
_cell_formula_units_Z 2
_cell_length_a 18.230(3)
_cell_length_b 18.230(3)
_cell_length_c 8.531(2)
_cell_measurement_reflns_used 2123
_cell_measurement_temperature 293(2)
_cell_measurement_theta_max 24.998
_cell_measurement_theta_min 2.321
_cell_volume 2835.1(9)
_computing_cell_refinement SMART
_computing_data_collection 'SMART (Bruker, 1998)'
_computing_data_reduction 'SAINT (Bruker, 1998)'
_computing_molecular_graphics 'SHELXTL (Bruker, 1997)'
_computing_publication_material SHELXTL
_computing_structure_refinement 'SHELXL97 (Sheldrick, 1997)'
_computing_structure_solution 'SHELXS97 (Sheldrick, 1997)'
_diffrn_ambient_temperature 293(2)
_diffrn_measured_fraction_theta_full 0.979
_diffrn_measured_fraction_theta_max 0.979
_diffrn_measurement_device_type 'Bruker SMART CCD area-detector'
_diffrn_measurement_method \w
_diffrn_radiation_monochromator graphite
_diffrn_radiation_source 'fine-focus sealed tube'
_diffrn_radiation_type MoK\a
_diffrn_radiation_wavelength 0.71073
_diffrn_reflns_av_R_equivalents 0.0861
_diffrn_reflns_av_sigmaI/netI 0.0633
_diffrn_reflns_limit_h_max 22
_diffrn_reflns_limit_h_min -15
_diffrn_reflns_limit_k_max 23
_diffrn_reflns_limit_k_min -22
_diffrn_reflns_limit_l_max 10
_diffrn_reflns_limit_l_min -10
_diffrn_reflns_number 12763
_diffrn_reflns_theta_full 27.01
_diffrn_reflns_theta_max 27.01
_diffrn_reflns_theta_min 1.58
_diffrn_standards_decay_% 0
_diffrn_standards_interval_count 0
_diffrn_standards_interval_time 0
_diffrn_standards_number 0
_exptl_absorpt_coefficient_mu 1.734
_exptl_absorpt_correction_T_max 0.8189
_exptl_absorpt_correction_T_min 0.6911
_exptl_absorpt_correction_type multi-scan
_exptl_absorpt_process_details '(SADABS; Sheldrick, 1996)'
_exptl_crystal_colour colourless
_exptl_crystal_density_diffrn 1.507
_exptl_crystal_density_method 'not measured'
_exptl_crystal_description Block
_exptl_crystal_F_000 1328
_exptl_crystal_size_max 0.23
_exptl_crystal_size_mid 0.21
_exptl_crystal_size_min 0.12
_refine_diff_density_max 0.679
_refine_diff_density_min -0.545
_refine_ls_extinction_method none
_refine_ls_goodness_of_fit_ref 0.97
_refine_ls_hydrogen_treatment constr
_refine_ls_matrix_type full
_refine_ls_number_parameters 181
_refine_ls_number_reflns 3045
_refine_ls_number_restraints 0
_refine_ls_restrained_S_all 0.97
_refine_ls_R_factor_all 0.0557
_refine_ls_R_factor_gt 0.0421
_refine_ls_shift/su_max 0.000
_refine_ls_shift/su_mean 0.000
_refine_ls_structure_factor_coef Fsqd
_refine_ls_weighting_details 'calc w = 1/[\s^2^(Fo^2^)+(0.0523P)^2^] where P = (Fo^2^+2Fc^2^)/3'
_refine_ls_weighting_scheme calc
_refine_ls_wR_factor_gt 0.0993
_refine_ls_wR_factor_ref 0.1039
_reflns_number_gt 2242
_reflns_number_total 3045
_reflns_threshold_expression I>2\s(I)
_cod_data_source_file ci6463.cif
_cod_data_source_block I
_cod_original_sg_symbol_H-M 'P 42/n'
_cod_database_code 2204466
_cod_database_fobs_code 2204466

loop_
_symmetry_equiv_pos_as_xyz
'x, y, z'
'-x+1/2, -y+1/2, z'
'-y, x+1/2, z+1/2'
'y+1/2, -x, z+1/2'
'-x, -y, -z'
'x-1/2, y-1/2, -z'
'y, -x-1/2, -z-1/2'
'-y-1/2, x, -z-1/2'

loop_
_atom_site_label
_atom_site_fract_x
_atom_site_fract_y
_atom_site_fract_z
_atom_site_U_iso_or_equiv
_atom_site_adp_type
_atom_site_calc_flag
_atom_site_refinement_flags
_atom_site_occupancy
_atom_site_type_symbol
Zn1 0.375385(16) 0.307676(17) 0.73423(3) 0.03584(13) Uani d . 1 Zn
O1 0.42128(9) 0.26010(10) 0.5420(2) 0.0444(5) Uani d . 1 O
O2 0.35678(10) 0.21210(9) 0.84391(19) 0.0448(5) Uani d . 1 O
N1 0.46517(13) 0.37969(13) 0.7222(2) 0.0427(5) Uani d . 1 N
N2 0.37767(11) 0.34792(12) 0.9743(2) 0.0417(5) Uani d . 1 N
H2 0.3441 0.3846 0.9841 0.080 Uiso calc R 1 H
C1 0.52094(13) 0.34080(14) 0.4765(3) 0.0381(6) Uani d . 1 C
C2 0.47767(14) 0.27697(14) 0.4574(3) 0.0385(6) Uani d . 1 C
C3 0.49923(15) 0.22539(16) 0.3403(3) 0.0466(7) Uani d . 1 C
H3 0.4714 0.1831 0.3267 0.080 Uiso calc R 1 H
C4 0.55887(17) 0.23597(18) 0.2482(3) 0.0509(7) Uani d . 1 C
H4 0.5725 0.1997 0.1772 0.080 Uiso calc R 1 H
C5 0.66135(18) 0.3120(2) 0.1590(4) 0.0668(9) Uani d . 1 C
H5 0.6745 0.2757 0.0877 0.080 Uiso calc R 1 H
C6 0.7009(2) 0.3749(2) 0.1662(5) 0.0828(12) Uani d . 1 C
H6 0.7416 0.3813 0.1020 0.080 Uiso calc R 1 H
C7 0.6803(2) 0.4292(2) 0.2695(4) 0.0763(11) Uani d . 1 C
H7 0.7066 0.4729 0.2715 0.080 Uiso calc R 1 H
C8 0.62204(17) 0.42053(17) 0.3693(3) 0.0568(8) Uani d . 1 C
H8 0.6094 0.4583 0.4375 0.080 Uiso calc R 1 H
C9 0.60072(17) 0.30113(17) 0.2581(3) 0.0469(7) Uani d . 1 C
C10 0.58093(14) 0.35458(15) 0.3696(3) 0.0422(6) Uani d . 1 C
C11 0.51395(15) 0.38570(14) 0.6147(3) 0.0434(6) Uani d . 1 C
H11 0.5484 0.4229 0.6273 0.080 Uiso calc R 1 H
C12 0.47236(18) 0.42461(16) 0.8639(3) 0.0552(8) Uani d . 1 C
H12A 0.4408 0.4673 0.8569 0.080 Uiso calc R 1 H
H12B 0.5226 0.4412 0.8756 0.080 Uiso calc R 1 H
C13 0.45049(15) 0.37787(16) 1.0032(3) 0.0495(7) Uani d . 1 C
H13A 0.4855 0.3383 1.0173 0.080 Uiso calc R 1 H
H13B 0.4501 0.4074 1.0978 0.080 Uiso calc R 1 H
C14 0.35587(16) 0.28681(15) 1.0758(3) 0.0482(7) Uani d . 1 C
H14A 0.3031 0.2871 1.0896 0.080 Uiso calc R 1 H
H14B 0.3785 0.2923 1.1780 0.080 Uiso calc R 1 H
C15 0.37953(16) 0.21469(15) 1.0029(3) 0.0466(7) Uani d . 1 C
H15A 0.4325 0.2100 1.0088 0.080 Uiso calc R 1 H
H15B 0.3578 0.1742 1.0602 0.080 Uiso calc R 1 H

loop_
_atom_site_aniso_label
_atom_site_aniso_U_11
_atom_site_aniso_U_22
_atom_site_aniso_U_33
_atom_site_aniso_U_12
_atom_site_aniso_U_13
_atom_site_aniso_U_23
Zn1 0.03308(19) 0.0367(2) 0.03779(19) -0.00058(13) -0.00336(12) -0.00226(12)
O1 0.0389(10) 0.0460(11) 0.0483(11) -0.0108(9) 0.0099(8) -0.0094(8)
O2 0.0602(12) 0.0412(11) 0.0330(9) -0.0089(9) -0.0078(8) -0.0009(8)
N1 0.0423(13) 0.0387(13) 0.0471(12) -0.0059(11) -0.0011(10) -0.0056(10)
N2 0.0409(13) 0.0416(13) 0.0426(12) 0.0077(11) -0.0035(9) -0.0067(10)
C1 0.0350(13) 0.0375(14) 0.0417(13) -0.0005(11) -0.0044(11) 0.0054(11)
C2 0.0351(14) 0.0408(15) 0.0396(13) -0.0015(12) -0.0024(11) 0.0025(11)
C3 0.0471(16) 0.0474(16) 0.0453(15) -0.0088(14) 0.0046(13) -0.0028(13)
C4 0.0495(18) 0.0549(19) 0.0483(16) 0.0004(15) 0.0089(13) -0.0025(13)
C5 0.061(2) 0.075(2) 0.065(2) -0.0049(18) 0.0204(16) 0.0053(18)
C6 0.070(3) 0.096(3) 0.082(3) -0.023(2) 0.031(2) 0.015(2)
C7 0.075(3) 0.080(3) 0.074(2) -0.036(2) 0.0125(19) 0.0148(19)
C8 0.0602(19) 0.0555(19) 0.0547(17) -0.0139(17) 0.0001(15) 0.0100(14)
C9 0.0435(17) 0.0532(18) 0.0440(14) -0.0024(15) 0.0008(12) 0.0114(12)
C10 0.0387(15) 0.0435(15) 0.0444(14) -0.0039(12) -0.0064(11) 0.0130(12)
C11 0.0404(15) 0.0381(15) 0.0517(15) -0.0045(12) -0.0069(13) 0.0042(12)
C12 0.0613(19) 0.0471(17) 0.0573(18) -0.0113(15) -0.0015(15) -0.0142(14)
C13 0.0481(17) 0.0533(18) 0.0473(15) -0.0025(14) -0.0082(13) -0.0132(13)
C14 0.0503(17) 0.0552(17) 0.0390(14) 0.0010(14) -0.0013(12) -0.0041(13)
C15 0.0576(18) 0.0446(16) 0.0377(13) -0.0007(14) -0.0073(12) 0.0002(12)

loop_
_atom_type_symbol
_atom_type_description
_atom_type_scat_dispersion_real
_atom_type_scat_dispersion_imag
_atom_type_scat_source
C C 0.0033 0.0016 'International Tables Vol C Tables 4.2.6.8 and 6.1.1.4'
H H 0.0000 0.0000 'International Tables Vol C Tables 4.2.6.8 and 6.1.1.4'
N N 0.0061 0.0033 'International Tables Vol C Tables 4.2.6.8 and 6.1.1.4'
O O 0.0106 0.0060 'International Tables Vol C Tables 4.2.6.8 and 6.1.1.4'
Zn Zn 0.2839 1.4301 'International Tables Vol C Tables 4.2.6.8 and 6.1.1.4'

loop_
_geom_angle_atom_site_label_1
_geom_angle_atom_site_label_2
_geom_angle_atom_site_label_3
_geom_angle_site_symmetry_1
_geom_angle_site_symmetry_3
_geom_angle
_geom_angle_publ_flag
O2 Zn1 O2 8_657 . 114.87(11) yes
O2 Zn1 O1 8_657 . 104.88(7) yes
O2 Zn1 O1 . . 94.31(7) yes
O2 Zn1 N1 8_657 . 109.52(9) yes
O2 Zn1 N1 . . 134.20(8) yes
O1 Zn1 N1 . . 84.64(8) yes
O2 Zn1 N2 8_657 . 100.54(8) yes
O2 Zn1 N2 . . 81.78(7) yes
O1 Zn1 N2 . . 153.42(7) yes
N1 Zn1 N2 . . 79.66(8) yes
C2 O1 Zn1 . . 132.48(16) ?
C15 O2 Zn1 . 7_567 119.27(15) ?
C15 O2 Zn1 . . 111.56(14) ?
Zn1 O2 Zn1 7_567 . 129.01(8) ?
C11 N1 C12 . . 118.7(2) ?
C11 N1 Zn1 . . 128.97(18) ?
C12 N1 Zn1 . . 112.23(17) ?
C13 N2 C14 . . 115.6(2) ?
C13 N2 Zn1 . . 107.65(16) ?
C14 N2 Zn1 . . 107.12(16) ?
C13 N2 H2 . . 108.8 ?
C14 N2 H2 . . 108.8 ?
Zn1 N2 H2 . . 108.8 ?
C2 C1 C11 . . 120.8(2) ?
C2 C1 C10 . . 119.5(2) ?
C11 C1 C10 . . 119.0(2) ?
O1 C2 C1 . . 125.0(2) ?
O1 C2 C3 . . 116.9(2) ?
C1 C2 C3 . . 118.0(2) ?
C4 C3 C2 . . 122.2(3) ?
C4 C3 H3 . . 118.9 ?
C2 C3 H3 . . 118.9 ?
C3 C4 C9 . . 121.2(3) ?
C3 C4 H4 . . 119.4 ?
C9 C4 H4 . . 119.4 ?
C6 C5 C9 . . 120.7(3) ?
C6 C5 H5 . . 119.7 ?
C9 C5 H5 . . 119.7 ?
C5 C6 C7 . . 119.5(3) ?
C5 C6 H6 . . 120.3 ?
C7 C6 H6 . . 120.3 ?
C8 C7 C6 . . 121.7(3) ?
C8 C7 H7 . . 119.2 ?
C6 C7 H7 . . 119.2 ?
C7 C8 C10 . . 120.6(3) ?
C7 C8 H8 . . 119.7 ?
C10 C8 H8 . . 119.7 ?
C5 C9 C10 . . 120.7(3) ?
C5 C9 C4 . . 120.4(3) ?
C10 C9 C4 . . 118.9(3) ?
C9 C10 C8 . . 116.8(2) ?
C9 C10 C1 . . 120.0(2) ?
C8 C10 C1 . . 123.3(3) ?
N1 C11 C1 . . 126.7(2) ?
N1 C11 H11 . . 116.6 ?
C1 C11 H11 . . 116.6 ?
N1 C12 C13 . . 108.0(2) ?
N1 C12 H12A . . 110.1 ?
C13 C12 H12A . . 110.1 ?
N1 C12 H12B . . 110.1 ?
C13 C12 H12B . . 110.1 ?
H12A C12 H12B . . 108.4 ?
N2 C13 C12 . . 108.5(2) ?
N2 C13 H13A . . 110.0 ?
C12 C13 H13A . . 110.0 ?
N2 C13 H13B . . 110.0 ?
C12 C13 H13B . . 110.0 ?
H13A C13 H13B . . 108.4 ?
N2 C14 C15 . . 109.9(2) ?
N2 C14 H14A . . 109.7 ?
C15 C14 H14A . . 109.7 ?
N2 C14 H14B . . 109.7 ?
C15 C14 H14B . . 109.7 ?
H14A C14 H14B . . 108.2 ?
O2 C15 C14 . . 109.7(2) ?
O2 C15 H15A . . 109.7 ?
C14 C15 H15A . . 109.7 ?
O2 C15 H15B . . 109.7 ?
C14 C15 H15B . . 109.7 ?
H15A C15 H15B . . 108.2 ?

loop_
_geom_bond_atom_site_label_1
_geom_bond_atom_site_label_2
_geom_bond_site_symmetry_2
_geom_bond_distance
_geom_bond_publ_flag
Zn1 O2 8_657 1.9467(17) yes
Zn1 O2 . 2.0065(17) yes
Zn1 O1 . 2.0351(17) yes
Zn1 N1 . 2.101(2) yes
Zn1 N2 . 2.176(2) yes
O1 C2 . 1.293(3) ?
O2 C15 . 1.419(3) ?
O2 Zn1 7_567 1.9467(17) ?
N1 C11 . 1.282(3) ?
N1 C12 . 1.466(3) ?
N2 C13 . 1.456(3) ?
N2 C14 . 1.466(4) ?
N2 H2 . 0.91 ?
C1 C2 . 1.415(3) ?
C1 C11 . 1.441(3) ?
C1 C10 . 1.446(3) ?
C2 C3 . 1.427(4) ?
C3 C4 . 1.355(4) ?
C3 H3 . 0.93 ?
C4 C9 . 1.414(4) ?
C4 H4 . 0.93 ?
C5 C6 . 1.356(5) ?
C5 C9 . 1.406(4) ?
C5 H5 . 0.93 ?
C6 C7 . 1.378(5) ?
C6 H6 . 0.93 ?
C7 C8 . 1.371(4) ?
C7 H7 . 0.93 ?
C8 C10 . 1.417(4) ?
C8 H8 . 0.93 ?
C9 C10 . 1.409(4) ?
C11 H11 . 0.93 ?
C12 C13 . 1.515(4) ?
C12 H12A . 0.97 ?
C12 H12B . 0.97 ?
C13 H13A . 0.97 ?
C13 H13B . 0.97 ?
C14 C15 . 1.517(4) ?
C14 H14A . 0.97 ?
C14 H14B . 0.97 ?
C15 H15A . 0.97 ?
C15 H15B . 0.97 ?

loop_
_geom_hbond_atom_site_label_D
_geom_hbond_atom_site_label_H
_geom_hbond_atom_site_label_A
_geom_hbond_site_symmetry_A
_geom_hbond_distance_DH
_geom_hbond_distance_HA
_geom_hbond_distance_DA
_geom_hbond_angle_DHA
N2 H2 O1 8_657 0.91 2.03 2.849(3) 150

loop_
_geom_torsion_atom_site_label_1
_geom_torsion_atom_site_label_2
_geom_torsion_atom_site_label_3
_geom_torsion_atom_site_label_4
_geom_torsion_site_symmetry_1
_geom_torsion_site_symmetry_4
_geom_torsion
O2 Zn1 O1 C2 8_657 . 104.4(2)
O2 Zn1 O1 C2 . . -138.4(2)
N1 Zn1 O1 C2 . . -4.4(2)
N2 Zn1 O1 C2 . . -58.2(3)
O2 Zn1 O2 C15 8_657 . -118.06(19)
O1 Zn1 O2 C15 . . 133.35(17)
N1 Zn1 O2 C15 . . 46.6(2)
N2 Zn1 O2 C15 . . -20.19(17)
O2 Zn1 O2 Zn1 8_657 7_567 57.19(10)
O1 Zn1 O2 Zn1 . 7_567 -51.40(13)
N1 Zn1 O2 Zn1 . 7_567 -138.11(12)
N2 Zn1 O2 Zn1 . 7_567 155.06(14)
O2 Zn1 N1 C11 8_657 . -95.8(2)
O2 Zn1 N1 C11 . . 98.9(2)
O1 Zn1 N1 C11 . . 8.1(2)
N2 Zn1 N1 C11 . . 166.6(3)
O2 Zn1 N1 C12 8_657 . 88.19(19)
O2 Zn1 N1 C12 . . -77.1(2)
O1 Zn1 N1 C12 . . -167.89(19)
N2 Zn1 N1 C12 . . -9.43(18)
O2 Zn1 N2 C13 8_657 . -128.01(17)
O2 Zn1 N2 C13 . . 118.08(18)
O1 Zn1 N2 C13 . . 34.9(3)
N1 Zn1 N2 C13 . . -19.86(17)
O2 Zn1 N2 C14 8_657 . 107.07(16)
O2 Zn1 N2 C14 . . -6.85(16)
O1 Zn1 N2 C14 . . -90.0(2)
N1 Zn1 N2 C14 . . -144.78(17)
Zn1 O1 C2 C1 . . -4.6(4)
Zn1 O1 C2 C3 . . 172.69(18)
C11 C1 C2 O1 . . 12.7(4)
C10 C1 C2 O1 . . -177.5(2)
C11 C1 C2 C3 . . -164.5(2)
C10 C1 C2 C3 . . 5.2(4)
O1 C2 C3 C4 . . -177.7(3)
C1 C2 C3 C4 . . -0.3(4)
C2 C3 C4 C9 . . -3.5(5)
C9 C5 C6 C7 . . -1.5(6)
C5 C6 C7 C8 . . 2.2(6)
C6 C7 C8 C10 . . 0.2(6)
C6 C5 C9 C10 . . -1.5(5)
C6 C5 C9 C4 . . 178.9(3)
C3 C4 C9 C5 . . -178.4(3)
C3 C4 C9 C10 . . 2.0(4)
C5 C9 C10 C8 . . 3.7(4)
C4 C9 C10 C8 . . -176.7(3)
C5 C9 C10 C1 . . -176.6(3)
C4 C9 C10 C1 . . 3.0(4)
C7 C8 C10 C9 . . -3.1(4)
C7 C8 C10 C1 . . 177.3(3)
C2 C1 C10 C9 . . -6.6(4)
C11 C1 C10 C9 . . 163.3(2)
C2 C1 C10 C8 . . 173.0(2)
C11 C1 C10 C8 . . -17.0(4)
C12 N1 C11 C1 . . 172.5(3)
Zn1 N1 C11 C1 . . -3.3(4)
C2 C1 C11 N1 . . -8.6(4)
C10 C1 C11 N1 . . -178.4(3)
C11 N1 C12 C13 . . -140.4(3)
Zn1 N1 C12 C13 . . 36.1(3)
C14 N2 C13 C12 . . 164.6(2)
Zn1 N2 C13 C12 . . 44.9(2)
N1 C12 C13 N2 . . -54.1(3)
C13 N2 C14 C15 . . -89.2(3)
Zn1 N2 C14 C15 . . 30.7(2)
Zn1 O2 C15 C14 7_567 . -132.49(19)
Zn1 O2 C15 C14 . . 43.3(3)
N2 C14 C15 O2 . . -49.5(3)
